data_7014175
loop_
_publ_author_name
'Kingston, Melanie'
'Chen, Shan-Jia'
'Lork, Enno'
'Mews, R\"udiger'

_publ_section_title
;
 Anionic triazine systems.
;
_journal_issue 9
_journal_name_full 'Dalton transactions (Cambridge, England : 2003)'
_journal_page_first 1400
_journal_page_last 1404
_journal_paper_doi 10.1039/b402527j
_journal_year 2004
_chemical_formula_moiety 'C6 H18 N3 S, C3 F2 N3 O'
_chemical_formula_sum 'C9 H18 F2 N6 O S'
_chemical_formula_weight 296.35
_chemical_name_systematic
;
?
;
_space_group_IT_number 14
_symmetry_cell_setting monoclinic
_symmetry_space_group_name_Hall '-P 2yn'
_symmetry_space_group_name_H-M 'P 1 21/n 1'
_atom_sites_solution_hydrogens geom
_atom_sites_solution_primary direct
_atom_sites_solution_secondary difmap
_audit_creation_method SHELXL-97
_cell_angle_alpha 90.00
_cell_angle_beta 91.35(6)
_cell_angle_gamma 90.00
_cell_formula_units_Z 4
_cell_length_a 11.513(14)
_cell_length_b 9.144(8)
_cell_length_c 13.527(3)
_cell_measurement_reflns_used 46
_cell_measurement_temperature 173(2)
_cell_measurement_theta_max 12.528
_cell_measurement_theta_min 2.674
_cell_volume 1424(2)
_computing_cell_refinement 'Siemens XSCANS'
_computing_data_collection 'Siemens XSCANS'
_computing_data_reduction 'Siemens XSCANS'
_computing_molecular_graphics 'Siemens SHELXTL'
_computing_publication_material 'Siemens SHELXTL'
_computing_structure_refinement 'SHELXL-97 (Sheldrick, 1997)'
_computing_structure_solution 'SHELXS-97 (Sheldrick, 1990)'
_diffrn_ambient_temperature 173(2)
_diffrn_measured_fraction_theta_full 0.988
_diffrn_measured_fraction_theta_max 0.988
_diffrn_measurement_device_type 'Siemens P4'
_diffrn_measurement_method '2\q/\w scans'
_diffrn_radiation_monochromator graphite
_diffrn_radiation_source 'normal-focus sealed tube'
_diffrn_radiation_type MoK\a
_diffrn_radiation_wavelength 0.71073
_diffrn_reflns_av_R_equivalents 0.0452
_diffrn_reflns_av_sigmaI/netI 0.0838
_diffrn_reflns_limit_h_max 14
_diffrn_reflns_limit_h_min -1
_diffrn_reflns_limit_k_max 1
_diffrn_reflns_limit_k_min -11
_diffrn_reflns_limit_l_max 17
_diffrn_reflns_limit_l_min -17
_diffrn_reflns_number 4227
_diffrn_reflns_theta_full 27.55
_diffrn_reflns_theta_max 27.55
_diffrn_reflns_theta_min 2.69
_diffrn_standards_decay_% 'random variation +/-2.0'
_diffrn_standards_interval_count 197
_diffrn_standards_number 3
_exptl_absorpt_coefficient_mu 0.253
_exptl_absorpt_correction_T_max 0.9512
_exptl_absorpt_correction_T_min 0.8631
_exptl_absorpt_correction_type none
_exptl_crystal_colour colorless
_exptl_crystal_density_diffrn 1.383
_exptl_crystal_density_method 'not measured'
_exptl_crystal_description block
_exptl_crystal_F_000 624
_exptl_crystal_size_max 0.60
_exptl_crystal_size_mid 0.30
_exptl_crystal_size_min 0.20
_refine_diff_density_max 0.485
_refine_diff_density_min -0.330
_refine_diff_density_rms 0.088
_refine_ls_extinction_coef 0.003(2)
_refine_ls_extinction_expression Fc^*^=kFc[1+0.001xFc^2^\l^3^/sin(2\q)]^-1/4^
_refine_ls_extinction_method SHELXL
_refine_ls_goodness_of_fit_ref 1.030
_refine_ls_hydrogen_treatment refU
_refine_ls_matrix_type full
_refine_ls_number_parameters 180
_refine_ls_number_reflns 3242
_refine_ls_number_restraints 0
_refine_ls_restrained_S_all 1.030
_refine_ls_R_factor_all 0.1186
_refine_ls_R_factor_gt 0.0706
_refine_ls_shift/su_max 0.002
_refine_ls_shift/su_mean 0.000
_refine_ls_structure_factor_coef Fsqd
_refine_ls_weighting_details 'calc w=1/[\s^2^(Fo^2^)+(0.1072P)^2^+0.9153P] where P=(Fo^2^+2Fc^2^)/3'
_refine_ls_weighting_scheme calc
_refine_ls_wR_factor_gt 0.1858
_refine_ls_wR_factor_ref 0.2135
_reflns_number_gt 2038
_reflns_number_total 3242
_reflns_threshold_expression >2\s(I)
_cod_data_source_file b402527j.txt
_cod_data_source_block mk12
_cod_depositor_comments
;
The following automatic conversions were performed:
'_symmetry_cell_setting' value 'Monoclinic' changed to 'monoclinic'
according to '/home/saulius/struct/CIF-dictionaries/cif_core.dic'
dictionary named 'cif_core.dic' version 2.4.1 from 2010-06-29.

Automatic conversion script
Id: cif_fix_enum 1527 2010-12-29 10:47:43Z saulius 
;
_cod_original_sg_symbol_H-M 'P 21/n'
_cod_database_code 7014175

loop_
_symmetry_equiv_pos_as_xyz
'x, y, z'
'-x+1/2, y+1/2, -z+1/2'
'-x, -y, -z'
'x-1/2, -y-1/2, z-1/2'

loop_
_atom_site_label
_atom_site_type_symbol
_atom_site_fract_x
_atom_site_fract_y
_atom_site_fract_z
_atom_site_U_iso_or_equiv
_atom_site_adp_type
_atom_site_occupancy
_atom_site_symmetry_multiplicity
_atom_site_calc_flag
_atom_site_refinement_flags
_atom_site_disorder_assembly
_atom_site_disorder_group
C1 C 0.4820(4) 0.6022(4) 0.2247(3) 0.0347(9) Uani 1 1 d . . .
O1 O 0.5005(3) 0.5831(4) 0.3133(2) 0.0525(9) Uani 1 1 d . . .
N1 N 0.4042(3) 0.5129(4) 0.1728(2) 0.0351(8) Uani 1 1 d . . .
C2 C 0.3911(4) 0.5469(5) 0.0808(3) 0.0375(9) Uani 1 1 d . . .
F1 F 0.3178(2) 0.4596(4) 0.02843(19) 0.0615(8) Uani 1 1 d . . .
N2 N 0.4342(3) 0.6528(4) 0.0277(2) 0.0426(9) Uani 1 1 d . . .
C3 C 0.5074(4) 0.7289(5) 0.0842(3) 0.0425(10) Uani 1 1 d . . .
F2 F 0.5581(3) 0.8393(3) 0.0361(2) 0.0760(10) Uani 1 1 d . . .
N3 N 0.5385(3) 0.7140(4) 0.1752(2) 0.0410(8) Uani 1 1 d . . .
S1 S 0.51845(9) 0.20469(10) 0.28810(6) 0.0325(3) Uani 1 1 d . . .
N4 N 0.5287(3) 0.2204(4) 0.4124(2) 0.0396(8) Uani 1 1 d . . .
C4 C 0.4220(4) 0.2836(5) 0.4530(3) 0.0482(11) Uani 1 1 d . . .
H4A H 0.4323 0.2965 0.5246 0.059(4) Uiso 1 1 calc R . .
H4B H 0.3565 0.2177 0.4394 0.059(4) Uiso 1 1 calc R . .
H4C H 0.4065 0.3787 0.4219 0.059(4) Uiso 1 1 calc R . .
C5 C 0.6324(5) 0.3089(5) 0.4431(3) 0.0514(12) Uani 1 1 d . . .
H5A H 0.6287 0.4047 0.4107 0.059(4) Uiso 1 1 calc R . .
H5B H 0.7033 0.2580 0.4238 0.059(4) Uiso 1 1 calc R . .
H5C H 0.6334 0.3221 0.5150 0.059(4) Uiso 1 1 calc R . .
N5 N 0.6420(3) 0.1271(4) 0.2675(2) 0.0386(8) Uani 1 1 d . . .
C6 C 0.6837(4) 0.1441(5) 0.1666(3) 0.0425(10) Uani 1 1 d . . .
H6A H 0.7680 0.1583 0.1687 0.059(4) Uiso 1 1 calc R . .
H6B H 0.6461 0.2292 0.1355 0.059(4) Uiso 1 1 calc R . .
H6C H 0.6646 0.0561 0.1282 0.059(4) Uiso 1 1 calc R . .
C7 C 0.6854(4) -0.0028(5) 0.3200(3) 0.0426(10) Uani 1 1 d . . .
H7A H 0.6625 -0.0908 0.2830 0.059(4) Uiso 1 1 calc R . .
H7B H 0.6524 -0.0062 0.3861 0.059(4) Uiso 1 1 calc R . .
H7C H 0.7703 0.0018 0.3260 0.059(4) Uiso 1 1 calc R . .
N6 N 0.4053(3) 0.0974(4) 0.2817(2) 0.0385(8) Uani 1 1 d . . .
C8 C 0.3454(4) 0.0994(6) 0.1836(3) 0.0504(12) Uani 1 1 d . . .
H8A H 0.3817 0.0278 0.1401 0.059(4) Uiso 1 1 calc R . .
H8B H 0.3515 0.1972 0.1545 0.059(4) Uiso 1 1 calc R . .
H8C H 0.2633 0.0744 0.1912 0.059(4) Uiso 1 1 calc R . .
C9 C 0.4039(4) -0.0442(5) 0.3321(3) 0.0427(10) Uani 1 1 d . . .
H9A H 0.3246 -0.0834 0.3304 0.059(4) Uiso 1 1 calc R . .
H9B H 0.4304 -0.0317 0.4010 0.059(4) Uiso 1 1 calc R . .
H9C H 0.4557 -0.1123 0.2987 0.059(4) Uiso 1 1 calc R . .

loop_
_atom_site_aniso_label
_atom_site_aniso_U_11
_atom_site_aniso_U_22
_atom_site_aniso_U_33
_atom_site_aniso_U_23
_atom_site_aniso_U_13
_atom_site_aniso_U_12
C1 0.039(2) 0.038(2) 0.0265(18) -0.0052(16) -0.0038(16) 0.0070(19)
O1 0.074(2) 0.060(2) 0.0227(13) 0.0001(13) -0.0126(13) 0.0019(18)
N1 0.0383(19) 0.0378(18) 0.0290(15) -0.0014(14) -0.0047(13) -0.0005(15)
C2 0.034(2) 0.048(2) 0.0300(18) -0.0049(18) -0.0074(16) 0.0022(19)
F1 0.0491(16) 0.093(2) 0.0415(14) -0.0198(14) -0.0113(12) -0.0152(16)
N2 0.056(2) 0.047(2) 0.0249(15) 0.0019(15) -0.0036(15) 0.0073(18)
C3 0.064(3) 0.032(2) 0.0314(19) 0.0015(16) 0.0106(19) 0.003(2)
F2 0.129(3) 0.0442(16) 0.0555(17) 0.0097(13) 0.0230(18) -0.0188(18)
N3 0.054(2) 0.0343(19) 0.0344(17) -0.0074(14) 0.0009(15) -0.0065(17)
S1 0.0443(6) 0.0284(5) 0.0246(4) 0.0011(4) -0.0055(4) 0.0019(5)
N4 0.060(2) 0.0293(17) 0.0286(16) -0.0014(13) -0.0113(15) -0.0001(17)
C4 0.069(3) 0.040(2) 0.036(2) -0.0100(18) 0.006(2) -0.001(2)
C5 0.075(3) 0.038(2) 0.040(2) -0.0018(19) -0.020(2) -0.004(2)
N5 0.049(2) 0.0341(18) 0.0325(16) 0.0051(14) -0.0040(15) 0.0065(16)
C6 0.052(3) 0.046(2) 0.0301(19) -0.0026(17) 0.0029(18) -0.006(2)
C7 0.043(2) 0.034(2) 0.050(2) 0.0038(18) -0.008(2) 0.0061(19)
N6 0.051(2) 0.0375(19) 0.0267(15) -0.0031(14) -0.0024(14) 0.0005(17)
C8 0.047(3) 0.071(3) 0.033(2) -0.010(2) -0.0080(18) -0.006(2)
C9 0.050(3) 0.035(2) 0.043(2) -0.0013(18) 0.0014(19) -0.005(2)

loop_
_atom_type_symbol
_atom_type_description
_atom_type_scat_dispersion_real
_atom_type_scat_dispersion_imag
_atom_type_scat_source
C C 0.0033 0.0016 'International Tables Vol C Tables 4.2.6.8 and 6.1.1.4'
H H 0.0000 0.0000 'International Tables Vol C Tables 4.2.6.8 and 6.1.1.4'
N N 0.0061 0.0033 'International Tables Vol C Tables 4.2.6.8 and 6.1.1.4'
O O 0.0106 0.0060 'International Tables Vol C Tables 4.2.6.8 and 6.1.1.4'
F F 0.0171 0.0103 'International Tables Vol C Tables 4.2.6.8 and 6.1.1.4'
S S 0.1246 0.1234 'International Tables Vol C Tables 4.2.6.8 and 6.1.1.4'

loop_
_geom_angle_atom_site_label_1
_geom_angle_atom_site_label_2
_geom_angle_atom_site_label_3
_geom_angle
_geom_angle_site_symmetry_1
_geom_angle_site_symmetry_3
_geom_angle_publ_flag
O1 C1 N1 120.4(4) . . ?
O1 C1 N3 120.2(4) . . ?
N1 C1 N3 119.4(3) . . ?
C2 N1 C1 113.9(3) . . ?
N1 C2 N2 132.1(4) . . ?
N1 C2 F1 115.0(4) . . ?
N2 C2 F1 112.9(3) . . ?
C2 N2 C3 108.5(3) . . ?
N3 C3 N2 131.2(4) . . ?
N3 C3 F2 115.6(4) . . ?
N2 C3 F2 113.2(4) . . ?
C3 N3 C1 114.7(4) . . ?
N5 S1 N6 115.5(2) . . ?
N5 S1 N4 99.65(19) . . ?
N6 S1 N4 98.11(18) . . ?
C4 N4 C5 110.6(3) . . ?
C4 N4 S1 111.4(3) . . ?
C5 N4 S1 111.1(3) . . ?
C6 N5 C7 115.0(4) . . ?
C6 N5 S1 115.0(3) . . ?
C7 N5 S1 124.2(3) . . ?
C9 N6 C8 114.7(4) . . ?
C9 N6 S1 121.7(3) . . ?
C8 N6 S1 113.3(3) . . ?

loop_
_geom_bond_atom_site_label_1
_geom_bond_atom_site_label_2
_geom_bond_distance
_geom_bond_site_symmetry_2
_geom_bond_publ_flag
C1 O1 1.225(4) . ?
C1 N1 1.390(5) . ?
C1 N3 1.391(5) . ?
N1 C2 1.288(5) . ?
C2 N2 1.310(6) . ?
C2 F1 1.350(5) . ?
N2 C3 1.322(6) . ?
C3 N3 1.281(5) . ?
C3 F2 1.342(5) . ?
S1 N5 1.620(4) . ?
S1 N6 1.631(4) . ?
S1 N4 1.689(3) . ?
N4 C4 1.475(6) . ?
N4 C5 1.493(6) . ?
N5 C6 1.465(5) . ?
N5 C7 1.466(5) . ?
N6 C9 1.464(5) . ?
N6 C8 1.481(5) . ?

loop_
_geom_torsion_atom_site_label_1
_geom_torsion_atom_site_label_2
_geom_torsion_atom_site_label_3
_geom_torsion_atom_site_label_4
_geom_torsion
_geom_torsion_site_symmetry_1
_geom_torsion_site_symmetry_2
_geom_torsion_site_symmetry_3
_geom_torsion_site_symmetry_4
_geom_torsion_publ_flag
O1 C1 N1 C2 178.6(4) . . . . ?
N3 C1 N1 C2 -1.1(5) . . . . ?
C1 N1 C2 N2 -2.8(7) . . . . ?
C1 N1 C2 F1 178.7(3) . . . . ?
N1 C2 N2 C3 3.5(7) . . . . ?
F1 C2 N2 C3 -178.0(4) . . . . ?
C2 N2 C3 N3 -0.1(7) . . . . ?
C2 N2 C3 F2 179.0(4) . . . . ?
N2 C3 N3 C1 -3.1(7) . . . . ?
F2 C3 N3 C1 177.9(4) . . . . ?
O1 C1 N3 C3 -176.2(4) . . . . ?
N1 C1 N3 C3 3.6(6) . . . . ?
N5 S1 N4 C4 -177.3(3) . . . . ?
N6 S1 N4 C4 -59.6(3) . . . . ?
N5 S1 N4 C5 58.9(3) . . . . ?
N6 S1 N4 C5 176.7(3) . . . . ?
N6 S1 N5 C6 97.8(3) . . . . ?
N4 S1 N5 C6 -158.4(3) . . . . ?
N6 S1 N5 C7 -53.8(4) . . . . ?
N4 S1 N5 C7 50.1(4) . . . . ?
N5 S1 N6 C9 48.0(3) . . . . ?
N4 S1 N6 C9 -56.8(3) . . . . ?
N5 S1 N6 C8 -95.1(3) . . . . ?
N4 S1 N6 C8 160.1(3) . . . . ?

loop_
_cod_related_entry_id
_cod_related_entry_database
_cod_related_entry_code
1 ChemSpider 30652770
